data_1516049
loop_
_publ_author_name
'Thirupathi, Nuligonda'
'Hari Babu, Madala'
'Dwivedi, Vikas'
'Kant, Ruchir'
'Sridhar Reddy, Maddi'

_publ_section_title
;
 Palladium-Catalyzed Tandem Intramolecular
 Oxy/Amino-Palladation/Isocyanide Insertion: Synthesis of
 \a-Benzofuranyl/Indolylacetamides.
;
_journal_issue 11
_journal_name_full 'Organic letters'
_journal_page_first 2908
_journal_page_last 2911
_journal_paper_doi 10.1021/ol501048x
_journal_volume 16
_journal_year 2014
_chemical_formula_sum 'C21 H23 F N2 O'
_chemical_formula_weight 338.41
_chemical_name_systematic
;
 ?
;
_space_group_IT_number 14
_symmetry_cell_setting monoclinic
_symmetry_Int_Tables_number 14
_symmetry_space_group_name_Hall '-P 2ybc'
_symmetry_space_group_name_H-M 'P 1 21/c 1'
_atom_sites_solution_hydrogens geom
_atom_sites_solution_primary direct
_atom_sites_solution_secondary difmap
_audit_creation_date 2014-04-09T13:41:17-00:00
_audit_creation_method 'WinGX routine CIF_UPDATE'
_cell_angle_alpha 90
_cell_angle_beta 94.205(6)
_cell_angle_gamma 90
_cell_formula_units_Z 4
_cell_length_a 9.073(4)
_cell_length_b 11.096(4)
_cell_length_c 19.557(7)
_cell_measurement_temperature 293(2)
_cell_volume 1963.6(13)
_computing_structure_refinement 'SHELXL-97 (Sheldrick, 1997)'
_computing_structure_solution 'SHELXS-97 (Sheldrick, 1990)'
_diffrn_ambient_temperature 293(2)
_diffrn_detector CCD
_diffrn_detector_area_resol_mean 28.5714
_diffrn_measured_fraction_theta_full 0.996
_diffrn_measured_fraction_theta_max 0.996
_diffrn_measurement_device
;
AFC12 (Right): Kappa 3 circle
;
_diffrn_measurement_device_type
;
Rigaku Saturn724+ (4x4 bin mode)
;
_diffrn_measurement_method 'profile data from \w-scans'
_diffrn_measurement_specimen_support Loop
_diffrn_radiation_monochromator Confocal
_diffrn_radiation_type 'Mo K\a'
_diffrn_radiation_wavelength 0.71075
_diffrn_reflns_av_R_equivalents 0.0372
_diffrn_reflns_av_unetI/netI 0.034
_diffrn_reflns_limit_h_max 10
_diffrn_reflns_limit_h_min -10
_diffrn_reflns_limit_k_max 13
_diffrn_reflns_limit_k_min -13
_diffrn_reflns_limit_l_max 23
_diffrn_reflns_limit_l_min -15
_diffrn_reflns_number 15084
_diffrn_reflns_theta_full 25.4
_diffrn_reflns_theta_max 25.4
_diffrn_reflns_theta_min 3.03
_diffrn_source MicroMax003_Mo
_diffrn_source_current 0.6
_diffrn_source_power 0.0
_diffrn_source_voltage 50.0
_exptl_absorpt_coefficient_mu 0.077
_exptl_absorpt_correction_type none
_exptl_crystal_colour Colorless
_exptl_crystal_density_diffrn 1.145
_exptl_crystal_density_method 'not measured'
_exptl_crystal_description Block
_exptl_crystal_F_000 720
_exptl_crystal_size_max 0.65
_exptl_crystal_size_mid 0.36
_exptl_crystal_size_min 0.25
_refine_diff_density_max 0.127
_refine_diff_density_min -0.178
_refine_diff_density_rms 0.037
_refine_ls_extinction_method none
_refine_ls_goodness_of_fit_ref 1.086
_refine_ls_hydrogen_treatment mixed
_refine_ls_matrix_type full
_refine_ls_number_parameters 248
_refine_ls_number_reflns 3598
_refine_ls_number_restraints 0
_refine_ls_restrained_S_all 1.086
_refine_ls_R_factor_all 0.0672
_refine_ls_R_factor_gt 0.0551
_refine_ls_shift/su_max 0
_refine_ls_shift/su_mean 0
_refine_ls_structure_factor_coef Fsqd
_refine_ls_weighting_details 'calc w=1/[\s^2^(Fo^2^)+(0.0713P)^2^+0.2400P] where P=(Fo^2^+2Fc^2^)/3'
_refine_ls_weighting_scheme calc
_refine_ls_wR_factor_ref 0.1474
_reflns_number_gt 2986
_reflns_number_total 3598
_reflns_threshold_expression >2sigma(I)
_cod_data_source_file ol501048x_si_003.cif
_cod_data_source_block datam
_cod_depositor_comments
;
The following automatic conversions were performed:

'_symmetry_cell_setting' value 'Monoclinic' changed to 'monoclinic'
according to
/usr/data/users/saulius/crontab/automatic-downloads/rss-feeds/ACS/lib/dictionaries/cif_core.dic
dictionary named 'cif_core.dic' version 2.4.2 from 2011-04-26.

Automatic conversion script
Id: cif_fix_values 2281 2013-09-26 08:29:07Z andrius 

 Adding full bibliography for 1516049.cif.
;
_cod_original_sg_symbol_H-M 'P 21/c'
_cod_database_code 1516049

loop_
_symmetry_equiv_pos_as_xyz
'x, y, z'
'-x, y+1/2, -z+1/2'
'-x, -y, -z'
'x, -y-1/2, z-1/2'

loop_
_atom_site_label
_atom_site_fract_x
_atom_site_fract_y
_atom_site_fract_z
_atom_site_U_iso_or_equiv
_atom_site_adp_type
_atom_site_calc_flag
_atom_site_refinement_flags
_atom_site_occupancy
_atom_site_disorder_assembly
_atom_site_disorder_group
_atom_site_type_symbol
F1A 0.5103(3) 0.64187(19) 0.73694(11) 0.0837(9) Uani d P 0.545(3) A 2 F
F1B 0.7760(4) 0.5724(2) 0.54830(15) 0.0928(12) Uani d P 0.455(3) A 2 F
C6 0.66857(19) 0.82878(14) 0.59417(8) 0.0478(4) Uani d . 1 B 1 C
C5 0.78724(19) 0.92818(14) 0.68156(8) 0.0488(4) Uani d . 1 B 1 C
C7 0.69525(18) 0.74523(14) 0.64538(8) 0.0466(4) Uani d . 1 B 1 C
C8 0.77131(18) 0.80755(14) 0.70224(8) 0.0457(4) Uani d . 1 B 1 C
C1 0.8263(2) 0.77289(15) 0.76804(8) 0.0548(5) Uani d . 1 B 1 C
H1 0.8168 0.6935 0.7823 0.066 Uiso calc R 1 B 1 H
C2 0.8946(2) 0.85706(17) 0.81185(9) 0.0636(5) Uani d . 1 B 1 C
C3 0.9103(2) 0.97647(17) 0.78888(10) 0.0670(5) Uani d . 1 B 1 C
H3 0.9579 1.0323 0.8183 0.08 Uiso calc R 1 B 1 H
C4 0.8580(2) 1.01345(15) 0.72467(9) 0.0610(5) Uani d . 1 B 1 C
H4 0.8693 1.0927 0.7105 0.073 Uiso calc R 1 B 1 H
C9 0.5803(2) 0.81828(16) 0.52677(8) 0.0558(5) Uani d . 1 B 1 C
H9A 0.5934 0.7376 0.5091 0.067 Uiso calc R 1 B 1 H
H9B 0.6205 0.8742 0.4949 0.067 Uiso calc R 1 B 1 H
C10 0.4154(2) 0.84242(13) 0.52809(8) 0.0477(4) Uani d . 1 B 1 C
C11 0.2023(2) 0.84631(16) 0.60422(9) 0.0587(5) Uani d . 1 B 1 C
C12 0.1515(3) 0.9751(2) 0.58686(14) 0.0992(8) Uani d . 1 B 1 C
H12A 0.2174 1.0314 0.6105 0.149 Uiso calc R 1 B 1 H
H12B 0.0533 0.9868 0.6008 0.149 Uiso calc R 1 B 1 H
H12C 0.152 0.9879 0.5383 0.149 Uiso calc R 1 B 1 H
C13 0.1063(3) 0.7549(3) 0.56461(13) 0.1031(9) Uani d . 1 B 1 C
H13A 0.1027 0.7736 0.5166 0.155 Uiso calc R 1 B 1 H
H13B 0.0082 0.7574 0.5799 0.155 Uiso calc R 1 B 1 H
H13C 0.1471 0.6758 0.5722 0.155 Uiso calc R 1 B 1 H
C14 0.1980(3) 0.8237(2) 0.68063(10) 0.0869(7) Uani d . 1 B 1 C
H14A 0.2347 0.7442 0.6914 0.13 Uiso calc R 1 B 1 H
H14B 0.0981 0.8304 0.6933 0.13 Uiso calc R 1 B 1 H
H14C 0.2586 0.8822 0.7056 0.13 Uiso calc R 1 B 1 H
C15 0.64807(19) 0.61735(14) 0.64321(8) 0.0508(4) Uani d . 1 B 1 C
C16 0.5559(2) 0.57084(17) 0.68981(10) 0.0618(5) Uani d . 1 B 1 C
C17 0.5076(3) 0.4524(2) 0.68747(12) 0.0810(7) Uani d . 1 B 1 C
H17 0.445 0.4243 0.7195 0.097 Uiso calc R 1 B 1 H
C18 0.5528(3) 0.3769(2) 0.63771(14) 0.0906(8) Uani d . 1 B 1 C
H18 0.5216 0.2971 0.636 0.109 Uiso calc R 1 B 1 H
C19 0.6434(3) 0.4192(2) 0.59086(14) 0.0896(7) Uani d . 1 B 1 C
H19 0.6737 0.3681 0.5569 0.108 Uiso calc R 1 B 1 H
C21 0.9512(3) 0.8224(2) 0.88397(11) 0.0977(8) Uani d . 1 B 1 C
H21A 0.8837 0.7668 0.9025 0.147 Uiso calc R 1 B 1 H
H21B 0.9592 0.8933 0.9122 0.147 Uiso calc R 1 B 1 H
H21C 1.0466 0.7853 0.8829 0.147 Uiso calc R 1 B 1 H
C20 0.6908(3) 0.53757(17) 0.59341(11) 0.0691(6) Uani d . 1 B 1 C
N1 0.72424(17) 0.93892(13) 0.61565(7) 0.0528(4) Uani d . 1 B 1 N
N2 0.35823(17) 0.83232(13) 0.58869(7) 0.0548(4) Uani d . 1 B 1 N
O1 0.34198(15) 0.86576(11) 0.47435(6) 0.0635(4) Uani d . 1 B 1 O
H1N 0.712(2) 1.0077(16) 0.5915(9) 0.064(5) Uiso d . 1 C 1 H
H2N 0.426(3) 0.8191(18) 0.6258(11) 0.086(7) Uiso d . 1 D 1 H

loop_
_atom_site_aniso_label
_atom_site_aniso_U_11
_atom_site_aniso_U_22
_atom_site_aniso_U_33
_atom_site_aniso_U_12
_atom_site_aniso_U_13
_atom_site_aniso_U_23
F1A 0.0900(19) 0.0783(15) 0.0872(16) -0.0173(12) 0.0360(13) -0.0091(11)
F1B 0.102(3) 0.0775(18) 0.105(2) -0.0073(16) 0.0468(18) -0.0250(15)
C6 0.0402(10) 0.0530(9) 0.0505(9) 0.0011(7) 0.0056(7) -0.0002(7)
C5 0.0464(10) 0.0478(9) 0.0524(9) 0.0009(7) 0.0057(7) -0.0003(7)
C7 0.0395(10) 0.0485(9) 0.0521(9) 0.0013(7) 0.0049(7) -0.0009(7)
C8 0.0386(10) 0.0475(8) 0.0511(9) 0.0020(7) 0.0049(7) -0.0012(6)
C1 0.0523(11) 0.0535(9) 0.0580(10) 0.0016(8) -0.0004(8) 0.0035(7)
C2 0.0644(13) 0.0687(11) 0.0563(10) -0.0026(9) -0.0052(9) -0.0021(8)
C3 0.0703(14) 0.0638(11) 0.0655(11) -0.0082(10) -0.0033(10) -0.0136(9)
C4 0.0668(13) 0.0477(9) 0.0684(11) -0.0061(8) 0.0051(9) -0.0042(8)
C9 0.0540(12) 0.0654(11) 0.0485(9) 0.0005(8) 0.0065(8) 0.0012(7)
C10 0.0548(11) 0.0413(8) 0.0463(9) -0.0033(7) -0.0018(8) 0.0005(6)
C11 0.0439(11) 0.0718(11) 0.0604(10) -0.0002(9) 0.0027(8) 0.0044(8)
C12 0.085(2) 0.0931(17) 0.124(2) 0.0294(14) 0.0332(15) 0.0229(15)
C13 0.0743(18) 0.137(2) 0.0974(17) -0.0386(16) 0.0055(14) -0.0201(15)
C14 0.0612(15) 0.133(2) 0.0678(13) 0.0049(13) 0.0136(11) 0.0115(12)
C15 0.0406(10) 0.0506(9) 0.0603(10) -0.0004(7) -0.0014(8) 0.0001(7)
C16 0.0564(12) 0.0580(10) 0.0709(11) -0.0035(9) 0.0047(9) 0.0035(9)
C17 0.0748(16) 0.0707(13) 0.0971(16) -0.0231(11) 0.0028(12) 0.0137(12)
C18 0.095(2) 0.0570(12) 0.118(2) -0.0202(12) -0.0103(16) -0.0048(13)
C19 0.094(2) 0.0626(13) 0.1113(18) -0.0065(12) 0.0039(15) -0.0291(12)
C21 0.118(2) 0.1023(18) 0.0678(13) -0.0148(15) -0.0256(13) 0.0028(12)
C20 0.0674(14) 0.0601(11) 0.0805(13) -0.0023(10) 0.0103(11) -0.0149(10)
N1 0.0538(10) 0.0497(8) 0.0550(8) -0.0007(7) 0.0036(7) 0.0076(6)
N2 0.0436(9) 0.0735(10) 0.0467(8) 0.0039(7) 0.0002(7) 0.0046(7)
O1 0.0683(9) 0.0689(8) 0.0513(7) 0.0036(6) -0.0090(6) 0.0104(5)

loop_
_atom_type_symbol
_atom_type_description
_atom_type_scat_dispersion_real
_atom_type_scat_dispersion_imag
_atom_type_scat_source
C C 0.0033 0.0016 'International Tables Vol C Tables 4.2.6.8 and 6.1.1.4'
H H 0 0 'International Tables Vol C Tables 4.2.6.8 and 6.1.1.4'
F F 0.0171 0.0103 'International Tables Vol C Tables 4.2.6.8 and 6.1.1.4'
N N 0.0061 0.0033 'International Tables Vol C Tables 4.2.6.8 and 6.1.1.4'
O O 0.0106 0.006 'International Tables Vol C Tables 4.2.6.8 and 6.1.1.4'

loop_
_geom_angle_atom_site_label_1
_geom_angle_atom_site_label_2
_geom_angle_atom_site_label_3
_geom_angle
C7 C6 N1 109.62(14)
C7 C6 C9 130.13(15)
N1 C6 C9 119.93(14)
N1 C5 C4 130.51(15)
N1 C5 C8 107.87(14)
C4 C5 C8 121.62(15)
C6 C7 C8 106.71(14)
C6 C7 C15 126.19(14)
C8 C7 C15 127.04(14)
C1 C8 C5 119.20(14)
C1 C8 C7 134.07(15)
C5 C8 C7 106.72(13)
C2 C1 C8 119.83(16)
C2 C1 H1 120.1
C8 C1 H1 120.1
C1 C2 C3 119.23(16)
C1 C2 C21 120.77(18)
C3 C2 C21 119.99(17)
C4 C3 C2 122.44(17)
C4 C3 H3 118.8
C2 C3 H3 118.8
C3 C4 C5 117.65(16)
C3 C4 H4 121.2
C5 C4 H4 121.2
C6 C9 C10 115.77(14)
C6 C9 H9A 108.3
C10 C9 H9A 108.3
C6 C9 H9B 108.3
C10 C9 H9B 108.3
H9A C9 H9B 107.4
O1 C10 N2 123.79(18)
O1 C10 C9 119.60(16)
N2 C10 C9 116.57(14)
N2 C11 C13 110.39(18)
N2 C11 C14 106.20(15)
C13 C11 C14 109.76(18)
N2 C11 C12 109.24(17)
C13 C11 C12 111.1(2)
C14 C11 C12 110.08(18)
C16 C15 C20 115.93(17)
C16 C15 C7 121.77(15)
C20 C15 C7 122.29(17)
C15 C16 C17 122.5(2)
C18 C17 C16 119.6(2)
C18 C17 H17 120.2
C16 C17 H17 120.2
C19 C18 C17 119.7(2)
C19 C18 H18 120.2
C17 C18 H18 120.2
C18 C19 C20 120.4(2)
C18 C19 H19 119.8
C20 C19 H19 119.8
C19 C20 C15 121.8(2)
C6 N1 C5 109.08(13)
C6 N1 H1N 124.4(12)
C5 N1 H1N 126.3(12)
C10 N2 C11 127.96(15)
C10 N2 H2N 115.4(14)
C11 N2 H2N 116.5(14)

loop_
_geom_bond_atom_site_label_1
_geom_bond_atom_site_label_2
_geom_bond_distance
C6 C7 1.373(2)
C6 N1 1.376(2)
C6 C9 1.496(2)
C5 N1 1.376(2)
C5 C4 1.392(2)
C5 C8 1.409(2)
C7 C8 1.442(2)
C7 C15 1.482(2)
C8 C1 1.399(2)
C1 C2 1.383(2)
C1 H1 0.93
C2 C3 1.410(3)
C2 C21 1.515(3)
C3 C4 1.372(3)
C3 H3 0.93
C4 H4 0.93
C9 C10 1.522(3)
C9 H9A 0.97
C9 H9B 0.97
C10 O1 1.2298(18)
C10 N2 1.333(2)
C11 N2 1.477(2)
C11 C13 1.513(3)
C11 C14 1.519(3)
C11 C12 1.532(3)
C12 H12A 0.96
C12 H12B 0.96
C12 H12C 0.96
C13 H13A 0.96
C13 H13B 0.96
C13 H13C 0.96
C14 H14A 0.96
C14 H14B 0.96
C14 H14C 0.96
C15 C16 1.382(3)
C15 C20 1.392(3)
C16 C17 1.384(3)
C17 C18 1.370(3)
C17 H17 0.93
C18 C19 1.359(3)
C18 H18 0.93
C19 C20 1.382(3)
C19 H19 0.93
C21 H21A 0.96
C21 H21B 0.96
C21 H21C 0.96
N1 H1N 0.900(18)
N2 H2N 0.93(2)

loop_
_geom_hbond_atom_site_label_D
_geom_hbond_atom_site_label_H
_geom_hbond_atom_site_label_A
_geom_hbond_distance_DH
_geom_hbond_distance_HA
_geom_hbond_distance_DA
_geom_hbond_angle_DHA
_geom_hbond_site_symmetry_A
N1 H1N O1 0.900(18) 1.944(18) 2.8286(19) 167.3(17) 3_676
N1 H1N O1 0.900(18) 1.944(18) 2.8286(19) 167.3(17) 3_676

loop_
_geom_torsion_atom_site_label_1
_geom_torsion_atom_site_label_2
_geom_torsion_atom_site_label_3
_geom_torsion_atom_site_label_4
_geom_torsion
N1 C6 C7 C8 0.36(19)
C9 C6 C7 C8 -172.95(17)
N1 C6 C7 C15 177.73(16)
C9 C6 C7 C15 4.4(3)
N1 C5 C8 C1 -179.74(15)
C4 C5 C8 C1 0.8(3)
N1 C5 C8 C7 0.02(18)
C4 C5 C8 C7 -179.41(17)
C6 C7 C8 C1 179.48(19)
C15 C7 C8 C1 2.1(3)
C6 C7 C8 C5 -0.23(18)
C15 C7 C8 C5 -177.57(16)
C5 C8 C1 C2 0.3(3)
C7 C8 C1 C2 -179.42(19)
C8 C1 C2 C3 -1.2(3)
C8 C1 C2 C21 178.3(2)
C1 C2 C3 C4 1.1(3)
C21 C2 C3 C4 -178.4(2)
C2 C3 C4 C5 0.0(3)
N1 C5 C4 C3 179.78(19)
C8 C5 C4 C3 -0.9(3)
C7 C6 C9 C10 85.6(2)
N1 C6 C9 C10 -87.1(2)
C6 C9 C10 O1 161.66(15)
C6 C9 C10 N2 -20.7(2)
C6 C7 C15 C16 -119.7(2)
C8 C7 C15 C16 57.2(3)
C6 C7 C15 C20 58.8(3)
C8 C7 C15 C20 -124.3(2)
C20 C15 C16 C17 -0.3(3)
C7 C15 C16 C17 178.30(18)
C15 C16 C17 C18 0.5(3)
C16 C17 C18 C19 -0.5(4)
C17 C18 C19 C20 0.4(4)
C18 C19 C20 C15 -0.2(4)
C16 C15 C20 C19 0.1(3)
C7 C15 C20 C19 -178.46(19)
C7 C6 N1 C5 -0.4(2)
C9 C6 N1 C5 173.74(15)
C4 C5 N1 C6 179.57(19)
C8 C5 N1 C6 0.20(19)
O1 C10 N2 C11 -0.1(3)
C9 C10 N2 C11 -177.65(16)
C13 C11 N2 C10 60.3(2)
C14 C11 N2 C10 179.19(17)
C12 C11 N2 C10 -62.1(2)
